data_2004167
loop_
_publ_author_name
'Li, S.'
'Lundquist, K.'
'Soubbotin, N.'
'Stomberg, R.'

_publ_section_title
;
 2-Bromo-4-[2-bromo-(<i>E</i>)-propylidene]-6-methoxy-2,5-cyclohexadien-1-one
;
_journal_issue 11
_journal_name_full 'Acta Crystallographica Section C'
_journal_page_first 2366
_journal_page_last 2369
_journal_paper_doi 10.1107/S0108270195006317
_journal_volume 51
_journal_year 1995
_chemical_formula_moiety 'C10 H10 Br2 O2'
_chemical_formula_sum 'C10 H10 Br2 O2'
_chemical_formula_weight 322.00
_space_group_IT_number 14
_symmetry_cell_setting monoclinic
_symmetry_space_group_name_Hall '-P 2yab'
_symmetry_space_group_name_H-M 'P 1 21/a 1'
_atom_type_scat_source IntTabIV
_cell_angle_alpha 90
_cell_angle_beta 91.22(3)
_cell_angle_gamma 90
_cell_formula_units_Z 4
_cell_length_a 7.750(4)
_cell_length_b 13.131(6)
_cell_length_c 10.912(3)
_cell_measurement_reflns_used 25
_cell_measurement_temperature 173
_cell_measurement_theta_max 20.0
_cell_measurement_theta_min 17.7
_cell_volume 1110.2(8)
_computing_cell_refinement TEXSAN
_computing_data_collection 'TEXSAN (Molecular Structure Corporation, 1985)'
_computing_data_reduction TEXSAN
_computing_molecular_graphics 'ORTEPII (Johnson, 1976)'
_computing_publication_material TEXSAN
_computing_structure_refinement TEXSAN
_computing_structure_solution 'MITHRIL (Gilmore, 1984) and DIRDIF (Beurskens, 1984)'
_diffrn_measurement_device 'Rigaku AFC-6R'
_diffrn_measurement_method '\w/2\q scans'
_diffrn_radiation_type MoK\a
_diffrn_radiation_wavelength 0.71073
_diffrn_reflns_av_R_equivalents 0.021
_diffrn_reflns_limit_h_max 9
_diffrn_reflns_limit_h_min 0
_diffrn_reflns_limit_k_max 15
_diffrn_reflns_limit_k_min 0
_diffrn_reflns_limit_l_max 12
_diffrn_reflns_limit_l_min -12
_diffrn_reflns_number 2212
_diffrn_reflns_theta_max 25.0
_diffrn_standards_decay_% 'range -1.2--0.2%, average -0.4'
_diffrn_standards_interval_count 150
_diffrn_standards_number 3
_exptl_absorpt_coefficient_mu 7.20
_exptl_absorpt_correction_type none
_exptl_crystal_colour yellow
_exptl_crystal_density_diffrn 1.926
_exptl_crystal_description prism
_exptl_crystal_size_max 0.46
_exptl_crystal_size_mid 0.18
_exptl_crystal_size_min 0.18
_refine_diff_density_max 0.40
_refine_diff_density_min -0.44
_refine_ls_extinction_method none
_refine_ls_goodness_of_fit_obs 1.19
_refine_ls_hydrogen_treatment 'noref, atoms included in calculated positions'
_refine_ls_number_parameters 140
_refine_ls_number_reflns 1090
_refine_ls_R_factor_obs 0.029
_refine_ls_shift/esd_max 0.01
_refine_ls_structure_factor_coef F
_refine_ls_weighting_details 'w = 1/[\s^2^(F~o~) + 0.03(F~o~)^2^]'
_refine_ls_weighting_scheme calc
_refine_ls_wR_factor_obs 0.031
_reflns_number_observed 1189
_reflns_number_total 2057
_reflns_observed_criterion I>3\s(I)
_cod_data_source_file na1173.cif
_cod_data_source_block na1173a
_cod_depositor_comments
;
 Marking atoms 'C(2)', 'C(3)', 'C(4)', 'C(5)', 'C(6)', 'C(10)', 'O(1)', 'O(2)',
 'Br(1)', 'H(021)', 'H(061)', 'H(101)', 'H(102)', 'H(103)' and 'C(2A)', 'C(3A)',
 'C(4A)', 'C(5A)', 'C(6A)', 'C(10A)', 'O(1A)', 'O(2A)', 'Br(1A)', 'H(021A)',
 'H(061A)', 'H(101A)', 'H(102A)', 'H(103A)' as belonging to disorder sites
 '1' and '2' respectively.

 Antanas Vaitkus,
 2017-02-13

 Changing the _atom_site_occupancy data item value from '?' to '1'
 for all fully occupied atom sites. The occupancies for atoms 'H(021)',
 'H(061)', 'H(101)', 'H(102)', 'H(103)', 'H(021A)', 'H(061A)', 'H(101A)',
 'H(102A)' and 'H(103A)' were determined from the occupancy of atoms they
 are bonded to.

 Antanas Vaitkus,
 2017-02-13

The following automatic conversions were performed:

'_refine_ls_weighting_scheme' value 'w = 1/[\s^2^(F~o~) +
0.03(F~o~)^2^]' was changed to 'calc'. New tag
'_refine_ls_weighting_details' was created. The value of the new tag
was set to 'w = 1/[\s^2^(F~o~) + 0.03(F~o~)^2^]'.

Automatic conversion script
Id: cif_fix_values 3143 2015-03-26 13:38:13Z robertas 
;
_cod_original_cell_volume 1110.1(8)
_cod_original_sg_symbol_H-M 'P 21/a'
_cod_database_code 2004167

loop_
_symmetry_equiv_pos_as_xyz
x,y,z
1/2+x,1/2-y,z
-x,-y,-z
1/2-x,1/2+y,-z

loop_
_atom_site_label
_atom_site_occupancy
_atom_site_fract_x
_atom_site_fract_y
_atom_site_fract_z
_atom_site_B_iso_or_equiv
_atom_site_disorder_group
C(1) 1.00 .8405(7) .0023(4) .6562(5) 1.8(2) .
C(2) .94 .7594(7) .0101(5) .5348(5) 1.9(3) 1
C(3) .94 .7651(7) -.0684(4) .4567(5) 1.9(3) 1
C(4) .94 .8451(7) -0.1655(5) .4867(5) 2.4(3) 1
C(5) .94 .9170(7) -0.1735(5) .6134(5) 2.3(3) 1
C(6) .94 .9184(7) -.0937(5) .6913(5) 2.2(3) 1
C(7) 1.00 .8355(7) .0849(4) .7313(5) 2.0(3) .
C(8) 1.00 .9115(7) .0905(4) .8568(5) 2.4(3) .
C(9) 1.00 .9774(8) .1964(5) .8902(5) 3.1(3) .
C(10) .94 1.033(2) -0.2887(15) .7621(5) 2.3(5) 1
O(1) .94 .8571(6) -0.2360(3) .4147(4) 3.3(2) 1
O(2) .94 .9770(6) -0.2687(4) .6390(4) 3.0(3) 1
Br(1) .94 .66228(8) -.05707(6) .29796(5) 3.06(3) 1
Br(2) 1.00 .72330(8) .05376(6) .97247(5) 3.44(3) .
O(2A) .06 .730(10) -0.105(6) .349(7) 3.3(8) 2
Br(1A) .06 1.017(5) -0.297(3) .714(2) 3.0(10) 2
H(021) .94 .7022 .0712 .5110 2.3 1
H(061) .94 .9714 -0.1007 .7701 2.6 1
H(071) 1 .7783 .1439 .7008 2.4 .
H(081) 1 1.0032 .0427 .8649 2.9 .
H(091) 1 .8838 .2432 .8886 3.7 .
H(092) 1 1.0286 .1950 .9701 3.7 .
H(093) 1 1.0609 .2171 .8328 3.7 .
H(101) .94 .9406 -0.2750 .8160 2.8 1
H(102) .94 1.0659 -0.3580 .7697 2.8 1
H(103) .94 1.1280 -0.2462 .7827 2.8 1
C(2A) .06 .909 -0.091 .716 1.9 2
C(3A) .06 .922 -0.181 .646 1.9 2
C(4A) .06 .862 -0.187 .525 2.3 2
C(5A) .06 .785 -0.090 .475 2.3 2
C(6A) .06 .780 -0.005 .540 2.2 2
C(10A) .06 .662 -0.013 .295 2.3 2
O(1A) .06 .873 -0.267 .468 3.3 2
H(021A) .06 .9436 -0.0903 .8000 2.3 2
H(061A) .06 .7311 .0540 .5027 2.6 2
H(101A) .06 .7474 .0388 .3001 2.8 2
H(102A) .06 .6320 -0.0253 .2114 2.8 2
H(103A) .06 .5624 .0082 .3374 2.8 2

loop_
_geom_angle_atom_site_label_1
_geom_angle_atom_site_label_2
_geom_angle_atom_site_label_3
_geom_angle
_geom_angle_publ_flag
C(2) C(1) C(6) 118.1(5) yes
C(2) C(1) C(7) 118.3(5) yes
C(6) C(1) C(7) 123.6(5) yes
C(1) C(2) C(3) 120.3(5) yes
C(2) C(3) C(4) 123.6(5) yes
C(2) C(3) Br(1) 120.1(5) yes
C(4) C(3) Br(1) 116.3(4) yes
C(3) C(4) C(5) 115.0(5) yes
C(3) C(4) O(1) 124.1(5) yes
C(5) C(4) O(1) 121.0(6) yes
C(4) C(5) C(6) 122.0(6) yes
C(4) C(5) O(2) 112.1(6) yes
C(6) C(5) O(2) 125.9(6) yes
C(1) C(6) C(5) 120.8(5) yes
C(1) C(7) C(8) 125.5(5) yes
C(7) C(8) C(9) 113.0(5) yes
C(7) C(8) Br(2) 106.8(4) yes
C(9) C(8) Br(2) 108.3(4) yes
C(5) O(2) C(10) 117.2(9) yes

loop_
_geom_bond_atom_site_label_1
_geom_bond_atom_site_label_2
_geom_bond_distance
_geom_bond_publ_flag
C(1) C(2) 1.458(7) yes
C(1) C(6) 1.446(8) yes
C(1) C(7) 1.361(7) yes
C(2) C(3) 1.339(8) yes
C(3) C(4) 1.452(8) yes
C(3) Br(1) 1.897(5) yes
C(4) C(5) 1.483(8) yes
C(4) O(1) 1.219(7) yes
C(5) C(6) 1.349(8) yes
C(5) O(2) 1.361(7) yes
C(7) C(8) 1.481(7) yes
C(8) C(9) 1.523(8) yes
C(8) Br(2) 2.008(5) yes
C(10) O(2) 1.427(11) yes

loop_
_geom_torsion_atom_site_label_1
_geom_torsion_atom_site_label_2
_geom_torsion_atom_site_label_3
_geom_torsion_atom_site_label_4
_geom_torsion
_geom_torsion_publ_flag
C(1) C(2) C(3) C(4) 1.9(8) yes
C(1) C(2) C(3) Br(1) -179.1(4) yes
C(1) C(6) C(5) C(4) 3.5(9) yes
C(1) C(6) C(5) O(2) -175.9(5) yes
C(1) C(7) C(8) C(9) 147.4(5) yes
C(1) C(7) C(8) Br(2) -93.7(6) yes
C(2) C(1) C(6) C(5) 0.4(8) yes
C(2) C(1) C(7) C(8) -179.7(5) yes
C(2) C(3) C(4) C(5) 1.8(8) yes
C(2) C(3) C(4) O(1) -176.9(6) yes
C(3) C(2) C(1) C(6) -3.1(8) yes
C(3) C(2) C(1) C(7) 178.3(5) yes
C(3) C(4) C(5) C(6) -4.6(8) yes
C(4) C(5) O(2) C(10) -171.5(10) yes
O(1) C(4) C(5) O(2) -6.3(8) yes
O(1) C(4) C(3) Br(1) 4.0(8) yes
